data_4132930
loop_
_publ_author_name
'Teramoto, Masahiro'
'Iwata, Kosuke'
'Yamaura, Hiroshige'
'Kurashima, Kenta'
'Miyazawa, Koshi'
'Kurashige, Yuki'
'Yamamoto, Koji'
'Murahashi, Tetsuro'

_publ_section_title
;
 Three-Dimensional Sandwich Nanocubes Composed of 13-Atom Palladium Core
 and Hexakis-Carbocycle Shell.
;
_journal_issue 40
_journal_name_full 'Journal of the American Chemical Society'
_journal_page_first 12682
_journal_page_last 12686
_journal_paper_doi 10.1021/jacs.8b07430
_journal_volume 140
_journal_year 2018
_chemical_formula_moiety 'C107 H64 B2 Cl2 F48 Pd13'
_chemical_formula_sum 'C107 H64 B2 Cl2 F48 Pd13'
_chemical_formula_weight 3737.33
_space_group_crystal_system monoclinic
_space_group_IT_number 15
_space_group_name_Hall '-C 2yc'
_space_group_name_H-M_alt 'C 1 2/c 1'
_atom_sites_solution_hydrogens geom
_atom_sites_solution_primary direct
_atom_sites_solution_secondary difmap
_cell_angle_alpha 90.0000
_cell_angle_beta 93.4714(8)
_cell_angle_gamma 90.0000
_cell_formula_units_Z 4
_cell_length_a 23.2659(7)
_cell_length_b 18.4382(5)
_cell_length_c 24.9602(7)
_cell_measurement_reflns_used 29796
_cell_measurement_temperature 123
_cell_measurement_theta_max 26.75
_cell_measurement_theta_min 3.21
_cell_volume 10687.8(5)
_computing_cell_refinement 'RAPID AUTO'
_computing_data_collection 'RAPID AUTO (Rigaku, ????)'
_computing_data_reduction 'RAPID AUTO'
_computing_molecular_graphics 'CrystalStructure 4.2'
_computing_publication_material 'CrystalStructure 4.2 (Rigaku, 2015)'
_computing_structure_refinement 'SHELXL Version 2014/1 (Sheldrick, 2008)'
_computing_structure_solution 'SIR92 (Altomare, et al., 1994)'
_diffrn_ambient_temperature 123
_diffrn_detector_area_resol_mean 10.000
_diffrn_measured_fraction_theta_full 0.998
_diffrn_measured_fraction_theta_max 0.998
_diffrn_measurement_device_type 'Rigaku R-AXIS RAPID'
_diffrn_measurement_method \w
_diffrn_radiation_type 'Mo K\a'
_diffrn_radiation_wavelength 0.71075
_diffrn_reflns_av_R_equivalents 0.0551
_diffrn_reflns_Laue_measured_fraction_full 0.998
_diffrn_reflns_Laue_measured_fraction_max 0.998
_diffrn_reflns_limit_h_max 28
_diffrn_reflns_limit_h_min -28
_diffrn_reflns_limit_k_max 22
_diffrn_reflns_limit_k_min -22
_diffrn_reflns_limit_l_max 30
_diffrn_reflns_limit_l_min -30
_diffrn_reflns_number 43858
_diffrn_reflns_point_group_measured_fraction_full 0.998
_diffrn_reflns_point_group_measured_fraction_max 0.998
_diffrn_reflns_theta_full 25.242
_diffrn_reflns_theta_max 25.681
_diffrn_reflns_theta_min 3.012
_diffrn_standards_number 0
_exptl_absorpt_coefficient_mu 2.314
_exptl_absorpt_correction_T_max 0.977
_exptl_absorpt_correction_T_min 0.500
_exptl_absorpt_correction_type multi-scan
_exptl_absorpt_process_details 'ABSCOR (Rigaku, 1995)'
_exptl_crystal_colour black
_exptl_crystal_density_diffrn 2.322
_exptl_crystal_density_method 'not measured'
_exptl_crystal_description platelet
_exptl_crystal_F_000 7120.00
_exptl_crystal_size_max 0.230
_exptl_crystal_size_mid 0.100
_exptl_crystal_size_min 0.010
_platon_squeeze_details
;
TITL shelxl    C 2/c        R = 0.11
CELL   23.2659   18.4382   24.9602     90.00     93.47     90.00
SPGR C2/c
# Solvent Accessible Volume =     673.8
# Electrons Found in S.A.V. =     189.2
# Note: Atoms in Void as Cxxx and Qxxx all others
C101 0.084 0.501 0.051 !       8.89 eA-3
C102 0.991 0.469 0.477 !       6.13 eA-3
Q103 0.955 0.141 0.028 !       5.33 eA-3
Q104 0.996 0.139 0.052 !       5.24 eA-3
Q105 0.617 0.501 0.466 !       3.77 eA-3
Q106 0.929 0.124 0.477 !       3.21 eA-3
Q107 0.961 0.057 0.094 !       2.00 eA-3
Q108 0.898 0.094 0.491 !       1.92 eA-3
Q109 0.579 0.439 0.055 !       1.89 eA-3
Q110 0.938 0.908 0.417 !       1.88 eA-3
Q111 0.438 0.408 0.417 !       1.88 eA-3
Q112 0.898 0.048 0.039 !       1.83 eA-3
Q113 0.835 0.107 0.456 !       1.77 eA-3
Q114 0.427 0.382 0.496 !       1.58 eA-3
Q115 0.510 0.482 0.486 !       1.51 eA-3
Q116 0.580 0.390 0.032 !       1.43 eA-3
Q117 0.562 0.301 0.084 !       1.42 eA-3
Q118 0.578 0.369 0.047 !       1.42 eA-3
Q119 0.852 0.105 0.405 !       1.40 eA-3
Q120 0.031 0.175 0.070 !       1.39 eA-3
Q121 0.241 0.237 0.096 !       1.35 eA-3
Q122 0.398 0.456 0.028 !       1.33 eA-3
Q123 0.446 0.455 0.399 !       1.29 eA-3
Q124 0.498 0.355 0.059 !       1.29 eA-3
Q125 0.733 0.123 0.063 !       1.29 eA-3
Q126 0.399 0.469 0.495 !       1.26 eA-3
Q127 0.664 0.175 0.080 !       1.25 eA-3
Q128 0.049 0.108 0.062 !       1.25 eA-3
Q129 0.826 0.081 0.414 !       1.24 eA-3
Q130 0.414 0.438 0.060 !       1.21 eA-3
Q131 0.098 0.082 0.504 !       1.21 eA-3
Q132 0.598 0.426 0.996 !       1.21 eA-3
Q133 0.011 0.017 0.490 !       1.20 eA-3
Q134 0.742 0.223 0.073 !       1.16 eA-3
Q135 0.907 0.109 0.041 !       1.12 eA-3
Q136 0.548 0.388 0.049 !       1.11 eA-3
Q137 0.875 0.033 0.485 !       1.07 eA-3
Q138 0.025 0.063 0.455 !       1.06 eA-3
Q139 0.609 0.481 0.029 !       1.06 eA-3
Q140 0.492 0.299 0.423 !       1.03 eA-3
Q141 0.820 0.348 0.416 !       1.03 eA-3
Q142 0.076 0.091 0.437 !       1.02 eA-3
Q143 0.540 0.439 0.458 !       1.02 eA-3
Q144 0.024 0.112 0.097 !       0.98 eA-3
Q145 0.523 0.453 0.088 !       0.98 eA-3
Q146 0.859 0.128 0.377 !       0.97 eA-3
Q147 0.911 0.155 0.055 !       0.97 eA-3
Q148 0.312 0.130 0.020 !       0.95 eA-3
Q149 0.275 0.174 0.100 !       0.94 eA-3
Q150 0.071 0.186 0.483 !       0.93 eA-3
Q151 0.539 0.281 0.098 !       0.92 eA-3
Q152 0.452 0.347 0.483 !       0.92 eA-3
Q153 0.773 0.328 0.092 !       0.92 eA-3
Q154 0.685 0.232 0.081 !       0.92 eA-3
Q155 0.532 0.359 0.481 !       0.91 eA-3
Q156 0.537 0.378 0.442 !       0.91 eA-3
Q157 0.744 0.359 0.375 !       0.88 eA-3
Q158 0.429 0.500 0.135 !       0.88 eA-3
Q159 0.033 0.159 0.014 !       0.86 eA-3
Q160 0.365 0.467 0.088 !       0.86 eA-3
Q161 0.517 0.378 0.016 !       0.85 eA-3
Q162 0.913 0.034 0.898 !       0.84 eA-3
Q163 0.587 0.466 0.102 !       0.84 eA-3
Q164 0.399 0.435 0.110 !       0.83 eA-3
Q165 0.627 0.345 0.200 !       0.82 eA-3
Q166 0.702 0.095 0.065 !       0.82 eA-3
Q167 0.410 0.483 0.372 !       0.81 eA-3
Q168 0.954 0.158 0.455 !       0.80 eA-3
Q169 0.557 0.468 0.494 !       0.80 eA-3
Q170 0.970 0.035 0.348 !       0.79 eA-3
Q171 0.030 0.079 0.003 !       0.79 eA-3
Q172 0.179 0.265 0.086 !       0.79 eA-3
Q173 0.946 0.011 0.024 !       0.79 eA-3
Q174 0.905 0.014 0.918 !       0.77 eA-3
Q175 0.931 0.172 0.453 !       0.77 eA-3
Q176 0.502 0.328 0.012 !       0.77 eA-3
Q177 0.827 0.031 0.457 !       0.77 eA-3
Q178 0.336 0.388 0.416 !       0.77 eA-3
Q179 0.635 0.152 0.424 !       0.76 eA-3
Q180 0.834 0.449 0.095 !       0.76 eA-3
Q181 0.962 0.110 0.375 !       0.76 eA-3
Q182 0.120 0.153 0.486 !       0.75 eA-3
Q183 0.789 0.191 0.163 !       0.75 eA-3
Q184 0.664 0.074 0.406 !       0.74 eA-3
Q185 0.978 0.232 0.434 !       0.74 eA-3
Q186 0.594 0.299 0.270 !       0.74 eA-3
Q187 0.510 0.172 0.224 !       0.74 eA-3
Q188 0.966 0.251 0.475 !       0.74 eA-3
Q189 0.491 0.108 0.220 !       0.73 eA-3
Q190 0.798 0.447 0.271 !       0.73 eA-3
Q191 0.500 0.436 0.046 !       0.73 eA-3
C192 0.929 0.467 0.407 !       0.73 eA-3
Q193 0.344 0.298 0.281 !       0.72 eA-3
Q194 0.422 0.503 0.045 !       0.72 eA-3
Q195 0.048 0.036 0.046 !       0.72 eA-3
Q196 0.952 0.027 0.453 !       0.72 eA-3
Q197 0.896 0.177 0.237 !       0.72 eA-3
Q198 0.139 0.189 0.169 !       0.72 eA-3
Q199 0.861 0.186 0.326 !       0.72 eA-3
;
_refine_diff_density_max 4.15
_refine_diff_density_min -5.39
_refine_ls_extinction_method none
_refine_ls_goodness_of_fit_ref 1.117
_refine_ls_hydrogen_treatment constr
_refine_ls_number_parameters 763
_refine_ls_number_reflns 10126
_refine_ls_number_restraints 353
_refine_ls_R_factor_all 0.1213
_refine_ls_R_factor_gt 0.0944
_refine_ls_shift/su_max 0.000
_refine_ls_structure_factor_coef Fsqd
_refine_ls_weighting_details 'w = 1/[\s^2^(Fo^2^)+(0.1186P)^2^+354.4998P] where P=(Fo^2^+2Fc^2^)/3'
_refine_ls_weighting_scheme calc
_refine_ls_wR_factor_gt 0.2439
_refine_ls_wR_factor_ref 0.2669
_reflns_Friedel_coverage 0.000
_reflns_number_gt 7294
_reflns_number_total 10126
_reflns_threshold_expression F^2^>2.0\s(F^2^)
_cod_data_source_file ja8b07430_si_002.cif
_cod_data_source_block MT-114-2
_cod_database_code 4132930
_shelxl_version_number 2014-1
_platon_squeeze_void_probe_radius 1.20

loop_
_space_group_symop_operation_xyz
'x, y, z'
'-x, y, -z+1/2'
'x+1/2, y+1/2, z'
'-x+1/2, y+1/2, -z+1/2'
'-x, -y, -z'
'x, -y, z-1/2'
'-x+1/2, -y+1/2, -z'
'x+1/2, -y+1/2, z-1/2'

loop_
_atom_site_label
_atom_site_type_symbol
_atom_site_fract_x
_atom_site_fract_y
_atom_site_fract_z
_atom_site_U_iso_or_equiv
_atom_site_adp_type
_atom_site_occupancy
_atom_site_site_symmetry_order
_atom_site_calc_flag
_atom_site_refinement_flags_posn
_atom_site_refinement_flags_adp
_atom_site_refinement_flags_occupancy
Pd1 Pd 0.54477(6) 0.53029(10) 0.10025(5) 0.0774(5) Uani 1 1 d . . .
Pd2 Pd 0.56516(5) 0.39999(7) 0.05442(5) 0.0609(4) Uani 1 1 d . . .
Pd3 Pd 0.60618(5) 0.46366(8) -0.03378(5) 0.0619(4) Uani 1 1 d . . .
Pd4 Pd 0.58713(6) 0.59648(7) 0.01265(5) 0.0655(4) Uani 1 1 d . . .
Pd5 Pd 0.5000 0.5000 0.0000 0.0247(3) Uani 1 2 d S . P
Pd6 Pd 0.45801(5) 0.43200(5) 0.08740(4) 0.0425(3) Uani 1 1 d . . .
Pd7 Pd 0.48259(9) 0.62988(6) 0.04823(6) 0.0917(6) Uani 1 1 d . . .
F1 F 0.3301(4) 0.7015(5) 0.3081(3) 0.062(2) Uani 1 1 d . . .
F2 F 0.3882(3) 0.6470(5) 0.2595(3) 0.058(2) Uani 1 1 d . . .
F3 F 0.3572(4) 0.7521(4) 0.2367(4) 0.071(3) Uani 1 1 d . . .
F4 F 0.1827(8) 0.6232(10) 0.0630(5) 0.189(11) Uani 1 1 d . . .
F5 F 0.1907(7) 0.7301(9) 0.0869(4) 0.153(8) Uani 1 1 d . . .
F6 F 0.2599(4) 0.6751(5) 0.0594(3) 0.068(2) Uani 1 1 d . . .
F7 F 0.0294(4) 0.6778(4) 0.1885(5) 0.076(3) Uani 1 1 d . . .
F8 F -0.0506(4) 0.6249(4) 0.1911(4) 0.066(2) Uani 1 1 d . . .
F9 F -0.0073(5) 0.6279(5) 0.1185(4) 0.084(3) Uani 1 1 d . . .
F10 F -0.0109(6) 0.3460(6) 0.1178(4) 0.097(4) Uani 1 1 d . . .
F11 F -0.0445(4) 0.3387(5) 0.1930(4) 0.078(3) Uani 1 1 d . . .
F12 F 0.0365(4) 0.2932(4) 0.1790(6) 0.109(5) Uani 1 1 d . . .
F13 F 0.1413(3) 0.2984(3) 0.3891(3) 0.0399(16) Uani 1 1 d . . .
F14 F 0.1189(4) 0.3579(4) 0.4583(3) 0.054(2) Uani 1 1 d . . .
F15 F 0.2066(4) 0.3339(4) 0.4464(4) 0.066(2) Uani 1 1 d . . .
F16 F 0.1190(4) 0.6198(4) 0.4576(3) 0.065(2) Uani 1 1 d . . .
F17 F 0.2061(4) 0.6462(5) 0.4427(4) 0.080(3) Uani 1 1 d . . .
F18 F 0.1385(3) 0.6771(3) 0.3868(3) 0.0459(17) Uani 1 1 d . . .
F19 F 0.2727(4) 0.3077(5) 0.0577(3) 0.062(2) Uani 1 1 d . . .
F20 F 0.1931(6) 0.2719(10) 0.0802(4) 0.150(8) Uani 1 1 d . . .
F21 F 0.2046(6) 0.3787(8) 0.0565(4) 0.122(6) Uani 1 1 d . . .
F22 F 0.3647(5) 0.2341(6) 0.2389(4) 0.100(4) Uani 1 1 d . . .
F23 F 0.3437(4) 0.2920(5) 0.3072(3) 0.062(2) Uani 1 1 d . . .
F24 F 0.3990(4) 0.3391(7) 0.2529(5) 0.097(4) Uani 1 1 d . . .
C1 C 0.6367(7) 0.5358(7) 0.1224(6) 0.062(3) Uani 1 1 d D U .
H1 H 0.6230 0.5601 0.1527 0.074 Uiso 1 1 calc R U .
C2 C 0.6347(6) 0.4611(6) 0.1235(5) 0.047(3) Uani 1 1 d D U .
H2 H 0.6183 0.4402 0.1538 0.056 Uiso 1 1 calc R U .
C3 C 0.6534(8) 0.4132(10) 0.0864(6) 0.083(5) Uani 1 1 d D U .
H3 H 0.6511 0.3640 0.0976 0.099 Uiso 1 1 calc R U .
C4 C 0.6746(9) 0.4207(14) 0.0366(7) 0.114(6) Uani 1 1 d D U .
H4 H 0.6814 0.3782 0.0164 0.137 Uiso 1 1 calc R U .
C5 C 0.6866(8) 0.4872(13) 0.0145(9) 0.125(7) Uani 1 1 d D U .
H5 H 0.7037 0.4838 -0.0190 0.150 Uiso 1 1 calc R U .
C6 C 0.6786(8) 0.5587(13) 0.0314(8) 0.121(7) Uani 1 1 d D U .
H6 H 0.6884 0.5963 0.0077 0.145 Uiso 1 1 calc R U .
C7 C 0.6566(8) 0.5801(10) 0.0819(7) 0.096(5) Uani 1 1 d D U .
H7 H 0.6554 0.6308 0.0885 0.115 Uiso 1 1 calc R U .
C8 C 0.4938(6) 0.6131(7) 0.1542(5) 0.051(3) Uani 1 1 d D U .
H8 H 0.5268 0.6427 0.1610 0.061 Uiso 1 1 calc R U .
C9 C 0.4975(7) 0.5417(7) 0.1735(5) 0.058(3) Uani 1 1 d D U .
H9 H 0.5331 0.5292 0.1919 0.070 Uiso 1 1 calc R U .
C10 C 0.4560(7) 0.4857(8) 0.1696(6) 0.068(4) Uani 1 1 d D U .
H10 H 0.4676 0.4410 0.1859 0.082 Uiso 1 1 calc R U .
C11 C 0.3998(7) 0.4866(8) 0.1448(6) 0.071(4) Uani 1 1 d D U .
H11 H 0.3781 0.4431 0.1469 0.085 Uiso 1 1 calc R U .
C12 C 0.3723(7) 0.5453(7) 0.1175(6) 0.065(4) Uani 1 1 d D U .
H12 H 0.3347 0.5355 0.1023 0.078 Uiso 1 1 calc R U .
C13 C 0.3926(5) 0.6167(6) 0.1094(6) 0.049(3) Uani 1 1 d D U .
H13 H 0.3666 0.6487 0.0904 0.059 Uiso 1 1 calc R U .
C14 C 0.4464(5) 0.6458(7) 0.1260(5) 0.047(3) Uani 1 1 d D U .
H14 H 0.4517 0.6952 0.1168 0.056 Uiso 1 1 calc R U .
C15 C 0.5462(7) 0.2769(7) 0.0391(6) 0.072(4) Uani 1 1 d D U .
H15 H 0.5865 0.2701 0.0374 0.087 Uiso 1 1 calc R U .
C16 C 0.5268(8) 0.2999(9) 0.0904(6) 0.089(5) Uani 1 1 d D U .
H16 H 0.5553 0.3053 0.1190 0.107 Uiso 1 1 calc R U .
C17 C 0.4683(8) 0.3153(7) 0.1019(7) 0.083(4) Uani 1 1 d D U .
H17 H 0.4625 0.3286 0.1379 0.099 Uiso 1 1 calc R U .
C18 C 0.4183(8) 0.3135(8) 0.0670(6) 0.076(4) Uani 1 1 d D U .
H18 H 0.3838 0.3262 0.0833 0.092 Uiso 1 1 calc R U .
C19 C 0.4112(8) 0.2963(9) 0.0136(7) 0.081(4) Uani 1 1 d D U .
H19 H 0.3736 0.3014 -0.0030 0.097 Uiso 1 1 calc R U .
C20 C 0.4538(6) 0.2723(7) -0.0183(7) 0.069(4) Uani 1 1 d D U .
H20 H 0.4402 0.2596 -0.0537 0.082 Uiso 1 1 calc R U .
C21 C 0.5127(6) 0.2633(7) -0.0083(6) 0.059(3) Uani 1 1 d D U .
H21 H 0.5329 0.2456 -0.0375 0.071 Uiso 1 1 calc R U .
C22 C 0.2188(5) 0.5603(5) 0.2199(4) 0.027(2) Uani 1 1 d . . .
C23 C 0.2635(4) 0.5959(5) 0.2478(4) 0.028(2) Uani 1 1 d . . .
H23 H 0.2752 0.5798 0.2829 0.033 Uiso 1 1 calc R U .
C24 C 0.2922(5) 0.6549(6) 0.2260(4) 0.032(2) Uani 1 1 d . . .
C25 C 0.2756(5) 0.6802(6) 0.1745(5) 0.033(2) Uani 1 1 d . . .
H25 H 0.2935 0.7214 0.1599 0.040 Uiso 1 1 calc R U .
C26 C 0.2320(5) 0.6429(7) 0.1456(5) 0.039(3) Uani 1 1 d . . .
C27 C 0.2048(5) 0.5854(6) 0.1669(4) 0.031(2) Uani 1 1 d . . .
H27 H 0.1753 0.5613 0.1457 0.037 Uiso 1 1 calc R U .
C28 C 0.3415(5) 0.6895(6) 0.2568(5) 0.035(3) Uani 1 1 d . . .
C29 C 0.2151(6) 0.6678(8) 0.0890(5) 0.047(3) Uani 1 1 d . . .
C30 C 0.1192(5) 0.4860(6) 0.2174(4) 0.029(2) Uani 1 1 d . . .
C31 C 0.0865(5) 0.5500(6) 0.2074(4) 0.032(2) Uani 1 1 d . . .
H31 H 0.1038 0.5954 0.2164 0.038 Uiso 1 1 calc R U .
C32 C 0.0305(5) 0.5495(6) 0.1853(5) 0.035(2) Uani 1 1 d . . .
C33 C 0.0027(5) 0.4843(6) 0.1735(5) 0.038(3) Uani 1 1 d . . .
H33 H -0.0357 0.4836 0.1581 0.046 Uiso 1 1 calc R U .
C34 C 0.0321(5) 0.4205(6) 0.1849(5) 0.033(2) Uani 1 1 d . . .
C35 C 0.0889(5) 0.4213(6) 0.2062(4) 0.032(2) Uani 1 1 d . . .
H35 H 0.1078 0.3764 0.2135 0.039 Uiso 1 1 calc R U .
C36 C 0.0016(6) 0.6197(7) 0.1715(6) 0.047(3) Uani 1 1 d . . .
C37 C 0.0044(6) 0.3497(7) 0.1698(5) 0.044(3) Uani 1 1 d . . .
C38 C 0.1811(4) 0.4879(5) 0.3072(4) 0.026(2) Uani 1 1 d . . .
C39 C 0.1753(5) 0.5517(6) 0.3360(4) 0.031(2) Uani 1 1 d . . .
H39 H 0.1798 0.5966 0.3181 0.037 Uiso 1 1 calc R U .
C40 C 0.1631(5) 0.5525(5) 0.3905(4) 0.030(2) Uani 1 1 d . . .
C41 C 0.1570(5) 0.4883(6) 0.4181(4) 0.033(2) Uani 1 1 d . . .
H41 H 0.1489 0.4884 0.4549 0.040 Uiso 1 1 calc R U .
C42 C 0.1631(5) 0.4237(5) 0.3906(4) 0.028(2) Uani 1 1 d . . .
C43 C 0.1749(5) 0.4232(5) 0.3363(4) 0.030(2) Uani 1 1 d . . .
H43 H 0.1788 0.3781 0.3186 0.036 Uiso 1 1 calc R U .
C44 C 0.1567(6) 0.6231(6) 0.4189(5) 0.041(3) Uani 1 1 d . . .
C45 C 0.1574(5) 0.3546(6) 0.4207(5) 0.036(3) Uani 1 1 d . . .
C46 C 0.2226(4) 0.4200(5) 0.2193(4) 0.027(2) Uani 1 1 d . . .
C47 C 0.2122(5) 0.3975(6) 0.1658(4) 0.031(2) Uani 1 1 d . . .
H47 H 0.1819 0.4201 0.1447 0.037 Uiso 1 1 calc R U .
C48 C 0.2438(5) 0.3441(7) 0.1427(5) 0.039(3) Uani 1 1 d . . .
C49 C 0.2892(5) 0.3112(6) 0.1714(5) 0.035(2) Uani 1 1 d . . .
H49 H 0.3112 0.2746 0.1555 0.042 Uiso 1 1 calc R U .
C50 C 0.3020(5) 0.3330(6) 0.2246(5) 0.035(2) Uani 1 1 d . . .
C51 C 0.2685(5) 0.3860(5) 0.2475(4) 0.031(2) Uani 1 1 d . . .
H51 H 0.2774 0.3995 0.2837 0.037 Uiso 1 1 calc R U .
C52 C 0.2287(6) 0.3232(8) 0.0851(5) 0.050(3) Uani 1 1 d . . .
C53 C 0.3519(6) 0.2994(7) 0.2550(5) 0.044(3) Uani 1 1 d . . .
B1 B 0.1853(5) 0.4879(6) 0.2420(5) 0.028(2) Uani 1 1 d . . .

loop_
_atom_site_aniso_label
_atom_site_aniso_U_11
_atom_site_aniso_U_22
_atom_site_aniso_U_33
_atom_site_aniso_U_23
_atom_site_aniso_U_13
_atom_site_aniso_U_12
Pd1 0.0697(9) 0.1185(12) 0.0431(6) -0.0066(7) -0.0032(6) -0.0338(8)
Pd2 0.0490(7) 0.0639(7) 0.0707(8) 0.0389(6) 0.0105(6) 0.0215(5)
Pd3 0.0422(6) 0.0937(9) 0.0507(6) 0.0206(6) 0.0098(5) 0.0219(6)
Pd4 0.0741(9) 0.0729(8) 0.0476(6) 0.0057(6) -0.0111(6) -0.0478(7)
Pd5 0.0279(6) 0.0188(5) 0.0269(5) 0.0004(4) -0.0030(4) 0.0000(4)
Pd6 0.0495(6) 0.0387(5) 0.0393(5) 0.0063(4) 0.0030(4) -0.0004(4)
Pd7 0.1733(17) 0.0293(5) 0.0801(9) -0.0119(6) 0.0702(11) -0.0018(7)
F1 0.059(5) 0.083(6) 0.045(4) -0.022(4) -0.001(4) -0.025(4)
F2 0.042(4) 0.067(5) 0.063(5) -0.005(4) -0.018(4) -0.002(4)
F3 0.084(6) 0.050(5) 0.073(6) 0.021(4) -0.033(5) -0.038(4)
F4 0.238(18) 0.243(19) 0.073(8) 0.097(10) -0.096(10) -0.184(16)
F5 0.191(14) 0.215(16) 0.057(6) 0.056(8) 0.033(7) 0.170(14)
F6 0.077(6) 0.092(7) 0.036(4) 0.010(4) 0.005(4) 0.010(5)
F7 0.058(5) 0.036(4) 0.129(8) 0.020(5) -0.030(5) -0.001(4)
F8 0.047(5) 0.049(4) 0.103(7) 0.023(5) 0.016(5) 0.017(4)
F9 0.117(9) 0.078(6) 0.055(5) 0.027(5) 0.001(5) 0.043(6)
F10 0.145(10) 0.089(7) 0.056(6) -0.030(5) 0.001(6) -0.061(7)
F11 0.076(6) 0.059(5) 0.101(7) -0.029(5) 0.032(6) -0.034(5)
F12 0.062(6) 0.032(4) 0.227(15) -0.033(6) -0.046(8) 0.000(4)
F13 0.054(4) 0.028(3) 0.037(3) -0.001(3) -0.001(3) -0.005(3)
F14 0.077(6) 0.041(4) 0.046(4) -0.004(3) 0.025(4) -0.012(4)
F15 0.060(5) 0.051(5) 0.082(6) 0.029(4) -0.030(5) -0.019(4)
F16 0.104(7) 0.043(4) 0.052(5) -0.002(4) 0.036(5) 0.009(4)
F17 0.066(6) 0.065(5) 0.104(7) -0.048(5) -0.045(5) 0.019(5)
F18 0.064(5) 0.025(3) 0.048(4) -0.006(3) 0.003(4) 0.006(3)
F19 0.069(6) 0.080(6) 0.036(4) -0.012(4) 0.010(4) 0.004(5)
F20 0.159(12) 0.248(17) 0.045(5) -0.057(8) 0.027(6) -0.155(13)
F21 0.163(12) 0.152(11) 0.046(5) -0.023(6) -0.026(7) 0.099(10)
F22 0.118(9) 0.083(7) 0.092(7) -0.039(6) -0.060(7) 0.075(7)
F23 0.058(5) 0.079(6) 0.048(4) 0.002(4) -0.019(4) 0.024(4)
F24 0.033(5) 0.128(9) 0.128(9) 0.062(8) -0.024(5) -0.011(5)
C1 0.065(9) 0.061(6) 0.056(7) -0.008(6) -0.031(6) 0.007(7)
C2 0.039(7) 0.059(6) 0.040(6) 0.005(5) -0.019(5) 0.001(6)
C3 0.087(11) 0.088(10) 0.069(8) -0.011(7) -0.037(7) 0.064(9)
C4 0.086(14) 0.183(15) 0.070(9) -0.034(11) -0.021(9) 0.064(13)
C5 0.026(8) 0.266(19) 0.081(12) 0.016(12) -0.010(8) 0.006(15)
C6 0.053(11) 0.197(15) 0.107(11) 0.084(12) -0.034(9) -0.075(13)
C7 0.082(12) 0.084(10) 0.112(11) 0.034(8) -0.069(9) -0.049(8)
C8 0.056(7) 0.057(6) 0.039(7) -0.014(6) -0.003(5) 0.001(6)
C9 0.075(9) 0.062(7) 0.037(7) -0.004(6) -0.004(6) 0.014(6)
C10 0.116(10) 0.044(7) 0.047(8) -0.005(6) 0.029(7) 0.010(7)
C11 0.094(9) 0.047(7) 0.077(10) -0.017(6) 0.046(7) -0.025(7)
C12 0.053(8) 0.065(7) 0.079(10) -0.026(7) 0.026(7) -0.015(6)
C13 0.047(6) 0.043(5) 0.058(8) -0.031(6) 0.008(6) 0.009(5)
C14 0.057(7) 0.042(6) 0.040(6) -0.013(5) 0.000(5) 0.000(5)
C15 0.070(9) 0.027(6) 0.115(10) 0.011(7) -0.027(7) 0.014(6)
C16 0.130(11) 0.061(9) 0.068(7) 0.030(7) -0.063(8) -0.006(10)
C17 0.169(13) 0.022(6) 0.057(8) 0.007(6) 0.011(7) -0.006(9)
C18 0.097(9) 0.040(7) 0.096(9) 0.029(7) 0.037(8) -0.014(8)
C19 0.076(9) 0.057(9) 0.110(10) -0.003(9) 0.006(8) -0.014(8)
C20 0.077(8) 0.026(6) 0.100(10) -0.018(7) -0.017(7) -0.008(6)
C21 0.080(8) 0.023(5) 0.076(8) -0.007(6) 0.007(7) 0.009(6)
C22 0.029(5) 0.023(5) 0.030(5) -0.001(4) -0.001(4) 0.005(4)
C23 0.026(5) 0.023(5) 0.034(5) -0.001(4) 0.000(4) 0.001(4)
C24 0.035(6) 0.024(5) 0.036(6) -0.003(4) 0.002(5) -0.002(4)
C25 0.036(6) 0.024(5) 0.040(6) 0.009(5) 0.004(5) 0.002(4)
C26 0.033(6) 0.050(7) 0.032(6) 0.009(5) -0.005(5) 0.008(5)
C27 0.031(6) 0.029(5) 0.033(5) 0.003(4) -0.003(5) 0.000(4)
C28 0.032(6) 0.030(5) 0.045(7) 0.003(5) 0.001(5) -0.007(5)
C29 0.036(7) 0.064(8) 0.039(7) 0.016(6) -0.002(5) -0.017(6)
C30 0.032(6) 0.030(5) 0.024(5) -0.001(4) 0.001(4) 0.002(4)
C31 0.037(6) 0.024(5) 0.033(5) -0.002(4) -0.001(5) -0.006(4)
C32 0.023(6) 0.040(6) 0.040(6) 0.005(5) -0.008(5) -0.001(5)
C33 0.032(6) 0.038(6) 0.045(7) -0.001(5) -0.006(5) -0.003(5)
C34 0.033(6) 0.031(6) 0.037(6) -0.004(5) 0.002(5) -0.002(5)
C35 0.037(6) 0.028(5) 0.031(5) -0.002(4) 0.001(5) -0.002(5)
C36 0.037(7) 0.043(7) 0.061(8) 0.013(6) -0.008(6) 0.002(6)
C37 0.039(7) 0.042(7) 0.052(8) -0.004(6) -0.006(6) -0.002(6)
C38 0.022(5) 0.025(5) 0.030(5) 0.000(4) -0.006(4) -0.001(4)
C39 0.031(6) 0.024(5) 0.036(6) -0.004(4) 0.000(5) 0.002(4)
C40 0.036(6) 0.022(5) 0.030(5) -0.003(4) -0.002(5) 0.003(4)
C41 0.040(6) 0.032(5) 0.027(5) -0.002(4) -0.002(5) -0.001(5)
C42 0.027(5) 0.027(5) 0.029(5) 0.001(4) -0.007(4) -0.003(4)
C43 0.037(6) 0.022(5) 0.031(5) 0.000(4) -0.008(5) 0.004(4)
C44 0.057(8) 0.034(6) 0.034(6) -0.003(5) 0.006(6) 0.004(6)
C45 0.041(7) 0.031(6) 0.037(6) -0.002(5) 0.000(5) 0.000(5)
C46 0.027(5) 0.022(5) 0.033(5) 0.001(4) -0.002(4) -0.001(4)
C47 0.033(6) 0.032(5) 0.028(5) -0.006(4) -0.005(4) 0.001(5)
C48 0.036(6) 0.049(7) 0.032(6) -0.009(5) 0.000(5) -0.010(5)
C49 0.043(7) 0.022(5) 0.040(6) -0.004(5) 0.001(5) 0.002(5)
C50 0.040(6) 0.030(5) 0.035(6) 0.001(5) 0.003(5) 0.003(5)
C51 0.036(6) 0.021(5) 0.035(6) -0.002(4) 0.005(5) -0.002(4)
C52 0.043(7) 0.068(9) 0.038(7) -0.017(6) -0.001(6) 0.013(7)
C53 0.048(8) 0.046(7) 0.036(6) -0.003(5) -0.004(6) 0.013(6)
B1 0.033(6) 0.020(5) 0.033(6) -0.001(5) 0.006(5) 0.001(5)

loop_
_atom_type_symbol
_atom_type_description
_atom_type_scat_dispersion_real
_atom_type_scat_dispersion_imag
_atom_type_scat_source
C C 0.0033 0.0016
;
International Tables for Crystallography
(Vol. C, Tables 4.2.6.8 and 6.1.1.4)
;
H H 0.0000 0.0000
;
International Tables for Crystallography
(Vol. C, Table 6.1.1.4)
;
B B 0.0013 0.0007
;
International Tables for Crystallography
(Vol. C, Tables 4.2.6.8 and 6.1.1.4)
;
F F 0.0171 0.0103
;
International Tables for Crystallography
(Vol. C, Tables 4.2.6.8 and 6.1.1.4)
;
Pd Pd -0.9988 1.0072
;
International Tables for Crystallography
(Vol. C, Tables 4.2.6.8 and 6.1.1.4)
;
Cl Cl 0.1484 0.1585
;
International Tables for Crystallography
(Vol. C, Tables 4.2.6.8 and 6.1.1.4)
;

loop_
_geom_angle_atom_site_label_1
_geom_angle_atom_site_label_2
_geom_angle_atom_site_label_3
_geom_angle
_geom_angle_site_symmetry_1
_geom_angle_site_symmetry_3
C1 Pd1 C9 108.5(6) . .
C1 Pd1 C8 109.8(5) . .
C9 Pd1 C8 35.2(3) . .
C1 Pd1 C2 33.5(3) . .
C9 Pd1 C2 108.1(5) . .
C8 Pd1 C2 129.3(4) . .
C1 Pd1 Pd7 126.5(3) . .
C9 Pd1 Pd7 93.2(4) . .
C8 Pd1 Pd7 63.7(3) . .
C2 Pd1 Pd7 154.4(3) . .
C1 Pd1 Pd5 124.1(4) . .
C9 Pd1 Pd5 127.1(4) . .
C8 Pd1 Pd5 118.3(3) . .
C2 Pd1 Pd5 112.3(3) . .
Pd7 Pd1 Pd5 61.25(4) . .
C1 Pd1 Pd2 87.4(4) . .
C9 Pd1 Pd2 122.9(3) . .
C8 Pd1 Pd2 154.9(4) . .
C2 Pd1 Pd2 58.6(3) . .
Pd7 Pd1 Pd2 120.97(6) . .
Pd5 Pd1 Pd2 59.72(4) . .
C1 Pd1 Pd6 140.5(3) . .
C9 Pd1 Pd6 75.9(4) . .
C8 Pd1 Pd6 95.8(4) . .
C2 Pd1 Pd6 107.1(3) . .
Pd7 Pd1 Pd6 91.43(6) . .
Pd5 Pd1 Pd6 60.81(3) . .
Pd2 Pd1 Pd6 60.50(5) . .
C1 Pd1 Pd4 77.7(4) . .
C9 Pd1 Pd4 147.5(3) . .
C8 Pd1 Pd4 112.3(3) . .
C2 Pd1 Pd4 94.4(3) . .
Pd7 Pd1 Pd4 60.58(6) . .
Pd5 Pd1 Pd4 59.44(3) . .
Pd2 Pd1 Pd4 88.71(5) . .
Pd6 Pd1 Pd4 120.24(5) . .
C3 Pd2 C16 109.4(7) . .
C3 Pd2 C15 109.5(6) . .
C16 Pd2 C15 36.6(4) . .
C3 Pd2 C2 32.4(3) . .
C16 Pd2 C2 110.0(5) . .
C15 Pd2 C2 130.1(4) . .
C3 Pd2 C4 31.3(4) . .
C16 Pd2 C4 126.4(7) . .
C15 Pd2 C4 106.7(7) . .
C2 Pd2 C4 58.1(5) . .
C3 Pd2 Pd5 126.7(5) . .
C16 Pd2 Pd5 122.3(4) . .
C15 Pd2 Pd5 119.1(3) . .
C2 Pd2 Pd5 110.6(3) . .
C4 Pd2 Pd5 109.5(5) . .
C3 Pd2 Pd1 86.1(4) . .
C16 Pd2 Pd1 118.2(4) . .
C15 Pd2 Pd1 153.1(5) . .
C2 Pd2 Pd1 56.3(3) . .
C4 Pd2 Pd1 97.9(5) . .
Pd5 Pd2 Pd1 60.04(4) . .
C3 Pd2 Pd3 83.1(5) . .
C16 Pd2 Pd3 147.2(4) . .
C15 Pd2 Pd3 111.0(4) . .
C2 Pd2 Pd3 96.7(3) . .
C4 Pd2 Pd3 53.9(4) . .
Pd5 Pd2 Pd3 60.77(3) . .
Pd1 Pd2 Pd3 92.17(5) . .
C3 Pd2 Pd6 136.3(4) . .
C16 Pd2 Pd6 70.6(4) . .
C15 Pd2 Pd6 95.3(4) . .
C2 Pd2 Pd6 104.7(3) . .
C4 Pd2 Pd6 157.7(5) . .
Pd5 Pd2 Pd6 60.67(3) . .
Pd1 Pd2 Pd6 59.79(4) . .
Pd3 Pd2 Pd6 121.42(5) . .
C3 Pd2 Pd7 132.6(4) . 5_665
C16 Pd2 Pd7 93.4(4) . 5_665
C15 Pd2 Pd7 66.2(3) . 5_665
C2 Pd2 Pd7 155.4(3) . 5_665
C4 Pd2 Pd7 102.1(4) . 5_665
Pd5 Pd2 Pd7 59.46(4) . 5_665
Pd1 Pd2 Pd7 119.50(5) . 5_665
Pd3 Pd2 Pd7 58.70(5) . 5_665
Pd6 Pd2 Pd7 89.97(5) . 5_665
C12 Pd3 C5 107.6(7) 5_665 .
C12 Pd3 C13 35.6(3) 5_665 5_665
C5 Pd3 C13 120.1(7) . 5_665
C12 Pd3 C4 119.3(6) 5_665 .
C5 Pd3 C4 34.2(4) . .
C13 Pd3 C4 109.2(6) 5_665 .
C12 Pd3 Pd7 92.4(4) 5_665 5_665
C5 Pd3 Pd7 144.7(6) . 5_665
C13 Pd3 Pd7 63.0(3) 5_665 5_665
C4 Pd3 Pd7 110.5(6) . 5_665
C12 Pd3 Pd2 148.7(3) 5_665 .
C5 Pd3 Pd2 88.3(6) . .
C13 Pd3 Pd2 113.0(3) 5_665 .
C4 Pd3 Pd2 61.4(5) . .
Pd7 Pd3 Pd2 61.89(5) 5_665 .
C12 Pd3 Pd6 74.6(4) 5_665 5_665
C5 Pd3 Pd6 123.3(6) . 5_665
C13 Pd3 Pd6 94.7(3) 5_665 5_665
C4 Pd3 Pd6 153.8(6) . 5_665
Pd7 Pd3 Pd6 89.62(6) 5_665 5_665
Pd2 Pd3 Pd6 119.47(5) . 5_665
C12 Pd3 Pd5 125.1(4) 5_665 .
C5 Pd3 Pd5 122.3(6) . .
C13 Pd3 Pd5 116.5(3) 5_665 .
C4 Pd3 Pd5 114.8(4) . .
Pd7 Pd3 Pd5 60.04(4) 5_665 .
Pd2 Pd3 Pd5 59.30(3) . .
Pd6 Pd3 Pd5 60.20(3) 5_665 .
C12 Pd3 Pd4 121.4(3) 5_665 .
C5 Pd3 Pd4 75.4(6) . .
C13 Pd3 Pd4 152.7(4) 5_665 .
C4 Pd3 Pd4 95.8(6) . .
Pd7 Pd3 Pd4 118.87(5) 5_665 .
Pd2 Pd3 Pd4 88.28(5) . .
Pd6 Pd3 Pd4 58.93(4) 5_665 .
Pd5 Pd3 Pd4 58.85(4) . .
C19 Pd4 C6 108.8(7) 5_665 .
C19 Pd4 C7 109.5(7) 5_665 .
C6 Pd4 C7 36.8(5) . .
C19 Pd4 C18 31.9(4) 5_665 5_665
C6 Pd4 C18 111.0(6) . 5_665
C7 Pd4 C18 131.1(5) . 5_665
C19 Pd4 C20 31.8(4) 5_665 5_665
C6 Pd4 C20 128.1(6) . 5_665
C7 Pd4 C20 108.8(6) . 5_665
C18 Pd4 C20 56.3(5) 5_665 5_665
C19 Pd4 Pd5 128.0(5) 5_665 .
C6 Pd4 Pd5 120.7(5) . .
C7 Pd4 Pd5 119.1(4) . .
C18 Pd4 Pd5 109.4(4) 5_665 .
C20 Pd4 Pd5 110.1(3) 5_665 .
C19 Pd4 Pd6 84.7(5) 5_665 5_665
C6 Pd4 Pd6 116.1(6) . 5_665
C7 Pd4 Pd6 151.7(6) . 5_665
C18 Pd4 Pd6 54.3(4) 5_665 5_665
C20 Pd4 Pd6 96.2(4) 5_665 5_665
Pd5 Pd4 Pd6 61.11(3) . 5_665
C19 Pd4 Pd7 85.5(5) 5_665 .
C6 Pd4 Pd7 148.7(5) . .
C7 Pd4 Pd7 112.6(5) . .
C18 Pd4 Pd7 95.9(4) 5_665 .
C20 Pd4 Pd7 55.5(3) 5_665 .
Pd5 Pd4 Pd7 60.39(4) . .
Pd6 Pd4 Pd7 92.33(6) 5_665 .
C19 Pd4 Pd1 133.5(4) 5_665 .
C6 Pd4 Pd1 94.4(5) . .
C7 Pd4 Pd1 67.3(4) . .
C18 Pd4 Pd1 153.7(4) 5_665 .
C20 Pd4 Pd1 102.7(4) 5_665 .
Pd5 Pd4 Pd1 59.74(4) . .
Pd6 Pd4 Pd1 120.84(5) 5_665 .
Pd7 Pd4 Pd1 57.74(5) . .
C19 Pd4 Pd3 134.8(4) 5_665 .
C6 Pd4 Pd3 68.9(6) . .
C7 Pd4 Pd3 94.3(5) . .
C18 Pd4 Pd3 104.4(4) 5_665 .
C20 Pd4 Pd3 156.3(4) 5_665 .
Pd5 Pd4 Pd3 60.29(4) . .
Pd6 Pd4 Pd3 60.14(4) 5_665 .
Pd7 Pd4 Pd3 120.66(5) . .
Pd1 Pd4 Pd3 90.83(6) . .
Pd2 Pd5 Pd2 180.0 5_665 .
Pd2 Pd5 Pd4 89.79(4) 5_665 5_665
Pd2 Pd5 Pd4 90.20(4) . 5_665
Pd2 Pd5 Pd4 90.21(4) 5_665 .
Pd2 Pd5 Pd4 89.80(4) . .
Pd4 Pd5 Pd4 180.0 5_665 .
Pd2 Pd5 Pd1 60.24(5) 5_665 5_665
Pd2 Pd5 Pd1 119.76(5) . 5_665
Pd4 Pd5 Pd1 60.83(4) 5_665 5_665
Pd4 Pd5 Pd1 119.17(4) . 5_665
Pd2 Pd5 Pd1 119.76(5) 5_665 .
Pd2 Pd5 Pd1 60.24(5) . .
Pd4 Pd5 Pd1 119.17(4) 5_665 .
Pd4 Pd5 Pd1 60.83(4) . .
Pd1 Pd5 Pd1 180.0 5_665 .
Pd2 Pd5 Pd7 61.81(5) 5_665 .
Pd2 Pd5 Pd7 118.19(5) . .
Pd4 Pd5 Pd7 120.03(5) 5_665 .
Pd4 Pd5 Pd7 59.97(5) . .
Pd1 Pd5 Pd7 122.05(6) 5_665 .
Pd1 Pd5 Pd7 57.95(6) . .
Pd2 Pd5 Pd7 118.19(5) 5_665 5_665
Pd2 Pd5 Pd7 61.81(5) . 5_665
Pd4 Pd5 Pd7 59.97(5) 5_665 5_665
Pd4 Pd5 Pd7 120.03(5) . 5_665
Pd1 Pd5 Pd7 57.95(6) 5_665 5_665
Pd1 Pd5 Pd7 122.05(6) . 5_665
Pd7 Pd5 Pd7 180.0 . 5_665
Pd2 Pd5 Pd3 59.93(3) 5_665 5_665
Pd2 Pd5 Pd3 120.07(3) . 5_665
Pd4 Pd5 Pd3 60.86(5) 5_665 5_665
Pd4 Pd5 Pd3 119.14(5) . 5_665
Pd1 Pd5 Pd3 91.79(4) 5_665 5_665
Pd1 Pd5 Pd3 88.21(4) . 5_665
Pd7 Pd5 Pd3 59.19(5) . 5_665
Pd7 Pd5 Pd3 120.81(5) 5_665 5_665
Pd2 Pd5 Pd3 120.07(3) 5_665 .
Pd2 Pd5 Pd3 59.93(3) . .
Pd4 Pd5 Pd3 119.14(5) 5_665 .
Pd4 Pd5 Pd3 60.86(5) . .
Pd1 Pd5 Pd3 88.21(4) 5_665 .
Pd1 Pd5 Pd3 91.79(4) . .
Pd7 Pd5 Pd3 120.81(5) . .
Pd7 Pd5 Pd3 59.19(5) 5_665 .
Pd3 Pd5 Pd3 180.0 5_665 .
Pd2 Pd5 Pd6 119.69(3) 5_665 .
Pd2 Pd5 Pd6 60.31(3) . .
Pd4 Pd5 Pd6 59.45(3) 5_665 .
Pd4 Pd5 Pd6 120.55(3) . .
Pd1 Pd5 Pd6 120.27(4) 5_665 .
Pd1 Pd5 Pd6 59.73(4) . .
Pd7 Pd5 Pd6 88.90(3) . .
Pd7 Pd5 Pd6 91.10(3) 5_665 .
Pd3 Pd5 Pd6 59.79(3) 5_665 .
Pd3 Pd5 Pd6 120.21(3) . .
Pd2 Pd5 Pd6 60.31(3) 5_665 5_665
Pd2 Pd5 Pd6 119.69(3) . 5_665
Pd4 Pd5 Pd6 120.55(3) 5_665 5_665
Pd4 Pd5 Pd6 59.45(3) . 5_665
Pd1 Pd5 Pd6 59.73(4) 5_665 5_665
Pd1 Pd5 Pd6 120.27(4) . 5_665
Pd7 Pd5 Pd6 91.10(3) . 5_665
Pd7 Pd5 Pd6 88.90(3) 5_665 5_665
Pd3 Pd5 Pd6 120.21(3) 5_665 5_665
Pd3 Pd5 Pd6 59.79(3) . 5_665
Pd6 Pd5 Pd6 180.0 . 5_665
C17 Pd6 C11 113.3(6) . .
C17 Pd6 C10 106.6(6) . .
C11 Pd6 C10 36.2(4) . .
C17 Pd6 C18 35.2(4) . .
C11 Pd6 C18 107.4(6) . .
C10 Pd6 C18 123.6(5) . .
C17 Pd6 Pd4 89.6(4) . 5_665
C11 Pd6 Pd4 117.2(4) . 5_665
C10 Pd6 Pd4 152.6(4) . 5_665
C18 Pd6 Pd4 60.5(4) . 5_665
C17 Pd6 Pd1 124.2(5) . .
C11 Pd6 Pd1 95.6(4) . .
C10 Pd6 Pd1 70.1(4) . .
C18 Pd6 Pd1 154.2(5) . .
Pd4 Pd6 Pd1 118.90(5) 5_665 .
C17 Pd6 Pd3 145.3(5) . 5_665
C11 Pd6 Pd3 70.6(4) . 5_665
C10 Pd6 Pd3 95.4(4) . 5_665
C18 Pd6 Pd3 110.0(4) . 5_665
Pd4 Pd6 Pd3 60.94(5) 5_665 5_665
Pd1 Pd6 Pd3 88.19(6) . 5_665
C17 Pd6 Pd2 75.2(5) . .
C11 Pd6 Pd2 151.2(4) . .
C10 Pd6 Pd2 115.6(4) . .
C18 Pd6 Pd2 94.9(4) . .
Pd4 Pd6 Pd2 89.45(5) 5_665 .
Pd1 Pd6 Pd2 59.71(5) . .
Pd3 Pd6 Pd2 119.01(5) 5_665 .
C17 Pd6 Pd5 122.6(5) . .
C11 Pd6 Pd5 123.7(4) . .
C10 Pd6 Pd5 123.0(4) . .
C18 Pd6 Pd5 113.3(4) . .
Pd4 Pd6 Pd5 59.44(3) 5_665 .
Pd1 Pd6 Pd5 59.46(3) . .
Pd3 Pd6 Pd5 60.01(3) 5_665 .
Pd2 Pd6 Pd5 59.02(3) . .
C14 Pd7 C21 108.3(5) . 5_665
C14 Pd7 C20 116.1(5) . 5_665
C21 Pd7 C20 33.9(3) 5_665 5_665
C14 Pd7 Pd1 83.4(3) . .
C21 Pd7 Pd1 143.4(4) 5_665 .
C20 Pd7 Pd1 109.6(4) 5_665 .
C14 Pd7 Pd3 82.6(3) . 5_665
C21 Pd7 Pd3 124.6(3) 5_665 5_665
C20 Pd7 Pd3 153.1(4) 5_665 5_665
Pd1 Pd7 Pd3 90.77(5) . 5_665
C14 Pd7 Pd4 136.4(3) . .
C21 Pd7 Pd4 89.1(4) 5_665 .
C20 Pd7 Pd4 60.1(3) 5_665 .
Pd1 Pd7 Pd4 61.68(6) . .
Pd3 Pd7 Pd4 120.39(5) 5_665 .
C14 Pd7 Pd5 126.0(3) . .
C21 Pd7 Pd5 124.8(4) 5_665 .
C20 Pd7 Pd5 113.5(3) 5_665 .
Pd1 Pd7 Pd5 60.80(4) . .
Pd3 Pd7 Pd5 60.77(4) 5_665 .
Pd4 Pd7 Pd5 59.64(4) . .
C14 Pd7 Pd2 133.7(3) . 5_665
C21 Pd7 Pd2 77.9(3) 5_665 5_665
C20 Pd7 Pd2 94.5(4) 5_665 5_665
Pd1 Pd7 Pd2 119.52(5) . 5_665
Pd3 Pd7 Pd2 59.42(5) 5_665 5_665
Pd4 Pd7 Pd2 88.26(5) . 5_665
Pd5 Pd7 Pd2 58.73(4) . 5_665
C2 C1 C7 127.6(15) . .
C2 C1 Pd1 85.7(8) . .
C7 C1 Pd1 101.9(10) . .
C2 C1 H1 116.2 . .
C7 C1 H1 116.2 . .
Pd1 C1 H1 81.5 . .
C3 C2 C1 128.2(15) . .
C3 C2 Pd1 118.0(9) . .
C1 C2 Pd1 60.8(8) . .
C3 C2 Pd2 58.2(8) . .
C1 C2 Pd2 116.6(8) . .
Pd1 C2 Pd2 65.1(3) . .
C3 C2 H2 115.9 . .
C1 C2 H2 115.9 . .
Pd1 C2 H2 91.2 . .
Pd2 C2 H2 95.2 . .
C2 C3 C4 133.9(18) . .
C2 C3 Pd2 89.4(9) . .
C4 C3 Pd2 93.6(12) . .
C2 C3 H3 113.1 . .
C4 C3 H3 113.1 . .
Pd2 C3 H3 86.2 . .
C3 C4 C5 123(2) . .
C3 C4 Pd3 115.6(13) . .
C5 C4 Pd3 63.9(11) . .
C3 C4 Pd2 55.2(10) . .
C5 C4 Pd2 114.6(14) . .
Pd3 C4 Pd2 64.7(5) . .
C3 C4 H4 118.5 . .
C5 C4 H4 118.5 . .
Pd3 C4 H4 90.5 . .
Pd2 C4 H4 99.4 . .
C4 C5 C6 133(2) . .
C4 C5 Pd3 81.9(13) . .
C6 C5 Pd3 103.1(14) . .
C4 C5 H5 113.5 . .
C6 C5 H5 113.5 . .
Pd3 C5 H5 83.9 . .
C5 C6 C7 126(2) . .
C5 C6 Pd4 111.6(13) . .
C7 C6 Pd4 73.6(11) . .
C5 C6 H6 117.2 . .
C7 C6 H6 117.2 . .
Pd4 C6 H6 84.6 . .
C1 C7 C6 128.4(18) . .
C1 C7 Pd4 111.7(10) . .
C6 C7 Pd4 69.6(10) . .
C1 C7 H7 115.8 . .
C6 C7 H7 115.8 . .
Pd4 C7 H7 88.6 . .
C9 C8 C14 127.1(13) . .
C9 C8 Pd1 64.7(8) . .
C14 C8 Pd1 113.0(8) . .
C9 C8 H8 116.4 . .
C14 C8 H8 116.4 . .
Pd1 C8 H8 92.4 . .
C8 C9 C10 129.4(14) . .
C8 C9 Pd1 80.1(8) . .
C10 C9 Pd1 104.2(9) . .
C8 C9 H9 115.3 . .
C10 C9 H9 115.3 . .
Pd1 C9 H9 85.1 . .
C11 C10 C9 129.2(14) . .
C11 C10 Pd6 71.4(8) . .
C9 C10 Pd6 109.2(9) . .
C11 C10 H10 115.4 . .
C9 C10 H10 115.4 . .
Pd6 C10 H10 89.3 . .
C12 C11 C10 127.0(14) . .
C12 C11 Pd6 107.7(10) . .
C10 C11 Pd6 72.4(8) . .
C12 C11 H11 116.5 . .
C10 C11 H11 116.5 . .
Pd6 C11 H11 89.9 . .
C11 C12 C13 129.5(14) . .
C11 C12 Pd3 106.4(10) . 5_665
C13 C12 Pd3 80.6(8) . 5_665
C11 C12 H12 115.2 . .
C13 C12 H12 115.2 . .
Pd3 C12 H12 82.0 5_665 .
C14 C13 C12 127.7(13) . .
C14 C13 Pd3 114.6(8) . 5_665
C12 C13 Pd3 63.8(7) . 5_665
C14 C13 H13 116.1 . .
C12 C13 H13 116.1 . .
Pd3 C13 H13 91.7 5_665 .
C13 C14 C8 130.1(13) . .
C13 C14 Pd7 94.1(8) . .
C8 C14 Pd7 93.2(8) . .
C13 C14 H14 115.0 . .
C8 C14 H14 115.0 . .
Pd7 C14 H14 81.4 . .
C21 C15 C16 127.8(15) . .
C21 C15 Pd2 113.6(9) . .
C16 C15 Pd2 68.7(9) . .
C21 C15 H15 116.1 . .
C16 C15 H15 116.1 . .
Pd2 C15 H15 87.6 . .
C17 C16 C15 125.8(15) . .
C17 C16 Pd2 108.6(10) . .
C15 C16 Pd2 74.7(9) . .
C17 C16 H16 117.1 . .
C15 C16 H16 117.1 . .
Pd2 C16 H16 86.5 . .
C18 C17 C16 129.0(16) . .
C18 C17 Pd6 81.0(9) . .
C16 C17 Pd6 104.9(11) . .
C18 C17 H17 115.5 . .
C16 C17 H17 115.5 . .
Pd6 C17 H17 83.3 . .
C19 C18 C17 130.6(17) . .
C19 C18 Pd6 115.8(10) . .
C17 C18 Pd6 63.7(8) . .
C19 C18 Pd4 53.3(9) . 5_665
C17 C18 Pd4 117.2(10) . 5_665
Pd6 C18 Pd4 65.2(3) . 5_665
C19 C18 H18 114.7 . .
C17 C18 H18 114.7 . .
Pd6 C18 H18 90.5 . .
Pd4 C18 H18 99.6 5_665 .
C18 C19 C20 126.0(18) . .
C18 C19 Pd4 94.8(10) . 5_665
C20 C19 Pd4 95.4(11) . 5_665
C18 C19 H19 117.0 . .
C20 C19 H19 117.0 . .
Pd4 C19 H19 78.7 5_665 .
C19 C20 C21 132.0(16) . .
C19 C20 Pd7 113.8(10) . 5_665
C21 C20 Pd7 62.6(8) . 5_665
C19 C20 Pd4 52.7(9) . 5_665
C21 C20 Pd4 117.4(9) . 5_665
Pd7 C20 Pd4 64.4(3) 5_665 5_665
C19 C20 H20 114.0 . .
C21 C20 H20 114.0 . .
Pd7 C20 H20 94.0 5_665 .
Pd4 C20 H20 100.2 5_665 .
C20 C21 C15 128.6(15) . .
C20 C21 Pd7 83.6(9) . 5_665
C15 C21 Pd7 100.5(9) . 5_665
C20 C21 H21 115.7 . .
C15 C21 H21 115.7 . .
Pd7 C21 H21 85.4 5_665 .
C23 C22 C27 116.0(10) . .
C23 C22 B1 124.8(9) . .
C27 C22 B1 119.1(9) . .
C22 C23 C24 122.3(10) . .
C22 C23 H23 118.9 . .
C24 C23 H23 118.9 . .
C25 C24 C23 120.3(10) . .
C25 C24 C28 119.5(10) . .
C23 C24 C28 120.2(10) . .
C26 C25 C24 117.6(10) . .
C26 C25 H25 121.2 . .
C24 C25 H25 121.2 . .
C27 C26 C25 121.6(10) . .
C27 C26 C29 120.1(11) . .
C25 C26 C29 118.3(11) . .
C26 C27 C22 122.2(10) . .
C26 C27 H27 118.9 . .
C22 C27 H27 118.9 . .
F3 C28 F2 106.8(10) . .
F3 C28 F1 107.1(10) . .
F2 C28 F1 104.8(10) . .
F3 C28 C24 113.8(10) . .
F2 C28 C24 111.9(9) . .
F1 C28 C24 111.9(9) . .
F4 C29 F5 108.1(16) . .
F4 C29 F6 104.2(14) . .
F5 C29 F6 104.4(12) . .
F4 C29 C26 113.2(11) . .
F5 C29 C26 113.6(12) . .
F6 C29 C26 112.6(11) . .
C35 C30 C31 114.5(10) . .
C35 C30 B1 123.1(9) . .
C31 C30 B1 122.3(9) . .
C32 C31 C30 123.1(10) . .
C32 C31 H31 118.5 . .
C30 C31 H31 118.5 . .
C31 C32 C33 120.4(11) . .
C31 C32 C36 119.2(11) . .
C33 C32 C36 120.3(10) . .
C34 C33 C32 118.4(11) . .
C34 C33 H33 120.8 . .
C32 C33 H33 120.8 . .
C33 C34 C35 121.0(10) . .
C33 C34 C37 119.4(11) . .
C35 C34 C37 119.4(10) . .
C34 C35 C30 122.5(10) . .
C34 C35 H35 118.8 . .
C30 C35 H35 118.8 . .
F7 C36 F9 105.7(12) . .
F7 C36 F8 105.3(12) . .
F9 C36 F8 105.4(11) . .
F7 C36 C32 115.4(11) . .
F9 C36 C32 111.6(12) . .
F8 C36 C32 112.6(11) . .
F12 C37 F11 107.6(12) . .
F12 C37 F10 104.5(13) . .
F11 C37 F10 103.5(11) . .
F12 C37 C34 115.0(11) . .
F11 C37 C34 113.1(11) . .
F10 C37 C34 112.2(11) . .
C39 C38 C43 115.8(9) . .
C39 C38 B1 121.8(9) . .
C43 C38 B1 121.8(9) . .
C38 C39 C40 122.7(10) . .
C38 C39 H39 118.6 . .
C40 C39 H39 118.6 . .
C41 C40 C39 120.4(9) . .
C41 C40 C44 119.5(10) . .
C39 C40 C44 120.1(9) . .
C40 C41 C42 118.2(10) . .
C40 C41 H41 120.9 . .
C42 C41 H41 120.9 . .
C41 C42 C43 121.1(10) . .
C41 C42 C45 118.1(9) . .
C43 C42 C45 120.8(9) . .
C42 C43 C38 121.8(9) . .
C42 C43 H43 119.1 . .
C38 C43 H43 119.1 . .
F17 C44 F18 105.3(10) . .
F17 C44 F16 106.2(11) . .
F18 C44 F16 105.5(10) . .
F17 C44 C40 112.5(11) . .
F18 C44 C40 113.7(9) . .
F16 C44 C40 112.9(10) . .
F15 C45 F14 105.5(10) . .
F15 C45 F13 105.3(9) . .
F14 C45 F13 105.9(9) . .
F15 C45 C42 112.7(10) . .
F14 C45 C42 113.5(9) . .
F13 C45 C42 113.3(9) . .
C51 C46 C47 115.5(10) . .
C51 C46 B1 125.0(9) . .
C47 C46 B1 119.2(9) . .
C48 C47 C46 122.9(10) . .
C48 C47 H47 118.6 . .
C46 C47 H47 118.6 . .
C47 C48 C49 120.6(11) . .
C47 C48 C52 118.8(11) . .
C49 C48 C52 120.6(11) . .
C48 C49 C50 118.5(10) . .
C48 C49 H49 120.7 . .
C50 C49 H49 120.7 . .
C51 C50 C49 119.8(11) . .
C51 C50 C53 121.5(11) . .
C49 C50 C53 118.7(10) . .
C46 C51 C50 122.6(10) . .
C46 C51 H51 118.7 . .
C50 C51 H51 118.7 . .
F20 C52 F19 108.7(13) . .
F20 C52 F21 105.7(15) . .
F19 C52 F21 101.7(12) . .
F20 C52 C48 113.4(12) . .
F19 C52 C48 114.4(11) . .
F21 C52 C48 112.0(12) . .
F22 C53 F24 107.0(13) . .
F22 C53 F23 104.7(11) . .
F24 C53 F23 105.3(11) . .
F22 C53 C50 114.3(11) . .
F24 C53 C50 112.0(11) . .
F23 C53 C50 112.8(10) . .
C30 B1 C38 105.4(8) . .
C30 B1 C46 111.2(9) . .
C38 B1 C46 114.0(9) . .
C30 B1 C22 110.3(9) . .
C38 B1 C22 112.8(8) . .
C46 B1 C22 103.3(8) . .

loop_
_geom_bond_atom_site_label_1
_geom_bond_atom_site_label_2
_geom_bond_distance
_geom_bond_site_symmetry_2
Pd1 C1 2.179(15) .
Pd1 C9 2.201(14) .
Pd1 C8 2.398(13) .
Pd1 C2 2.489(12) .
Pd1 Pd7 2.631(2) .
Pd1 Pd5 2.7096(12) .
Pd1 Pd2 2.715(2) .
Pd1 Pd6 2.7171(17) .
Pd1 Pd4 2.7391(18) .
Pd2 C3 2.170(18) .
Pd2 C16 2.259(17) .
Pd2 C15 2.340(13) .
Pd2 C2 2.554(11) .
Pd2 C4 2.64(2) .
Pd2 Pd5 2.7009(10) .
Pd2 Pd3 2.7184(16) .
Pd2 Pd6 2.7366(15) .
Pd2 Pd7 2.785(2) 5_665
Pd3 C12 2.184(15) 5_665
Pd3 C5 2.21(2) .
Pd3 C13 2.401(11) 5_665
Pd3 C4 2.431(19) .
Pd3 Pd7 2.698(2) 5_665
Pd3 Pd6 2.7351(15) 5_665
Pd3 Pd5 2.7413(11) .
Pd3 Pd4 2.757(2) .
Pd4 C19 2.083(18) 5_665
Pd4 C6 2.26(2) .
Pd4 C7 2.313(15) .
Pd4 C18 2.588(14) 5_665
Pd4 C20 2.606(13) 5_665
Pd4 Pd5 2.7012(10) .
Pd4 Pd6 2.7014(15) 5_665
Pd4 Pd7 2.710(2) .
Pd5 Pd2 2.7009(10) 5_665
Pd5 Pd4 2.7012(10) 5_665
Pd5 Pd1 2.7096(12) 5_665
Pd5 Pd7 2.7215(11) .
Pd5 Pd7 2.7216(11) 5_665
Pd5 Pd3 2.7413(11) 5_665
Pd5 Pd6 2.7464(9) .
Pd5 Pd6 2.7465(9) 5_665
Pd6 C17 2.193(14) .
Pd6 C11 2.268(15) .
Pd6 C10 2.280(14) .
Pd6 C18 2.416(15) .
Pd6 Pd4 2.7013(15) 5_665
Pd6 Pd3 2.7350(15) 5_665
Pd7 C14 2.182(13) .
Pd7 C21 2.212(14) 5_665
Pd7 C20 2.477(14) 5_665
Pd7 Pd3 2.698(2) 5_665
Pd7 Pd2 2.785(2) 5_665
F1 C28 1.344(14) .
F2 C28 1.339(14) .
F3 C28 1.319(13) .
F4 C29 1.267(18) .
F5 C29 1.281(19) .
F6 C29 1.320(15) .
F7 C36 1.308(16) .
F8 C36 1.339(16) .
F9 C36 1.334(16) .
F10 C37 1.326(16) .
F11 C37 1.324(16) .
F12 C37 1.295(16) .
F13 C45 1.341(13) .
F14 C45 1.339(14) .
F15 C45 1.335(14) .
F16 C44 1.344(15) .
F17 C44 1.331(16) .
F18 C44 1.332(14) .
F19 C52 1.298(15) .
F20 C52 1.257(18) .
F21 C52 1.350(18) .
F22 C53 1.310(15) .
F23 C53 1.335(15) .
F24 C53 1.321(17) .
C1 C2 1.379(12) .
C1 C7 1.399(14) .
C1 H1 0.9500 .
C2 C3 1.369(13) .
C2 H2 0.9500 .
C3 C4 1.373(14) .
C3 H3 0.9500 .
C4 C5 1.381(15) .
C4 H4 0.9500 .
C5 C6 1.399(12) .
C5 H5 0.9500 .
C6 C7 1.443(18) .
C6 H6 0.9500 .
C7 H7 0.9500 .
C8 C9 1.403(12) .
C8 C14 1.407(12) .
C8 H8 0.9500 .
C9 C10 1.413(13) .
C9 H9 0.9500 .
C10 C11 1.412(13) .
C10 H10 0.9500 .
C11 C12 1.411(13) .
C11 H11 0.9500 .
C12 C13 1.418(12) .
C12 Pd3 2.184(15) 5_665
C12 H12 0.9500 .
C13 C14 1.401(12) .
C13 Pd3 2.401(11) 5_665
C13 H13 0.9500 .
C14 H14 0.9500 .
C15 C21 1.400(13) .
C15 C16 1.445(13) .
C15 H15 0.9500 .
C16 C17 1.436(13) .
C16 H16 0.9500 .
C17 C18 1.411(13) .
C17 H17 0.9500 .
C18 C19 1.371(13) .
C18 Pd4 2.588(14) 5_665
C18 H18 0.9500 .
C19 C20 1.380(13) .
C19 Pd4 2.083(18) 5_665
C19 H19 0.9500 .
C20 C21 1.389(13) .
C20 Pd7 2.477(14) 5_665
C20 Pd4 2.606(13) 5_665
C20 H20 0.9500 .
C21 Pd7 2.212(14) 5_665
C21 H21 0.9500 .
C22 C23 1.381(15) .
C22 C27 1.420(14) .
C22 B1 1.657(15) .
C23 C24 1.403(15) .
C23 H23 0.9500 .
C24 C25 1.399(16) .
C24 C28 1.486(16) .
C25 C26 1.391(17) .
C25 H25 0.9500 .
C26 C27 1.360(16) .
C26 C29 1.514(16) .
C27 H27 0.9500 .
C30 C35 1.405(15) .
C30 C31 1.418(15) .
C30 B1 1.621(17) .
C31 C32 1.384(15) .
C31 H31 0.9500 .
C32 C33 1.388(16) .
C32 C36 1.489(17) .
C33 C34 1.383(16) .
C33 H33 0.9500 .
C34 C35 1.395(16) .
C34 C37 1.493(16) .
C35 H35 0.9500 .
C38 C39 1.388(14) .
C38 C43 1.408(14) .
C38 B1 1.637(16) .
C39 C40 1.407(15) .
C39 H39 0.9500 .
C40 C41 1.380(15) .
C40 C44 1.495(15) .
C41 C42 1.386(15) .
C41 H41 0.9500 .
C42 C43 1.398(15) .
C42 C45 1.491(15) .
C43 H43 0.9500 .
C46 C51 1.391(15) .
C46 C47 1.405(15) .
C46 B1 1.644(15) .
C47 C48 1.376(17) .
C47 H47 0.9500 .
C48 C49 1.380(17) .
C48 C52 1.510(17) .
C49 C50 1.400(16) .
C49 H49 0.9500 .
C50 C51 1.394(15) .
C50 C53 1.485(17) .
C51 H51 0.9500 .

loop_
_geom_torsion_atom_site_label_1
_geom_torsion_atom_site_label_2
_geom_torsion_atom_site_label_3
_geom_torsion_atom_site_label_4
_geom_torsion
_geom_torsion_site_symmetry_1
_geom_torsion_site_symmetry_4
C7 C1 C2 C3 3(2) . .
Pd1 C1 C2 C3 104.2(15) . .
C7 C1 C2 Pd1 -101.7(15) . .
C7 C1 C2 Pd2 -66.7(19) . .
Pd1 C1 C2 Pd2 35.0(9) . .
C1 C2 C3 C4 -6(3) . .
Pd1 C2 C3 C4 67(3) . .
Pd2 C2 C3 C4 94(2) . .
C1 C2 C3 Pd2 -100.5(15) . .
Pd1 C2 C3 Pd2 -27.0(12) . .
C2 C3 C4 C5 6(4) . .
Pd2 C3 C4 C5 99(2) . .
C2 C3 C4 Pd3 -68(3) . .
Pd2 C3 C4 Pd3 24.4(15) . .
C2 C3 C4 Pd2 -92.6(19) . .
C3 C4 C5 C6 -4(4) . .
Pd3 C4 C5 C6 100(2) . .
Pd2 C4 C5 C6 59(3) . .
C3 C4 C5 Pd3 -105(2) . .
Pd2 C4 C5 Pd3 -41.7(12) . .
C4 C5 C6 C7 4(4) . .
Pd3 C5 C6 C7 95(2) . .
C4 C5 C6 Pd4 -81(3) . .
Pd3 C5 C6 Pd4 9.9(17) . .
C2 C1 C7 C6 1(3) . .
Pd1 C1 C7 C6 -92.4(19) . .
C2 C1 C7 Pd4 82.0(19) . .
Pd1 C1 C7 Pd4 -11.8(14) . .
C5 C6 C7 C1 -3(3) . .
Pd4 C6 C7 C1 102.1(17) . .
C5 C6 C7 Pd4 -105(2) . .
C14 C8 C9 C10 0(2) . .
Pd1 C8 C9 C10 -100.3(15) . .
C14 C8 C9 Pd1 100.6(14) . .
C8 C9 C10 C11 0(3) . .
Pd1 C9 C10 C11 -88.4(17) . .
C8 C9 C10 Pd6 81.7(17) . .
Pd1 C9 C10 Pd6 -7.1(11) . .
C9 C10 C11 C12 1(3) . .
Pd6 C10 C11 C12 -99.3(16) . .
C9 C10 C11 Pd6 100.0(15) . .
C10 C11 C12 C13 -2(3) . .
Pd6 C11 C12 C13 -83.1(17) . .
C10 C11 C12 Pd3 89.1(16) . 5_665
Pd6 C11 C12 Pd3 8.1(11) . 5_665
C11 C12 C13 C14 2(2) . .
Pd3 C12 C13 C14 -101.8(13) 5_665 .
C11 C12 C13 Pd3 103.5(16) . 5_665
C12 C13 C14 C8 0(2) . .
Pd3 C13 C14 C8 -74.7(17) 5_665 .
C12 C13 C14 Pd7 97.9(14) . .
Pd3 C13 C14 Pd7 23.0(9) 5_665 .
C9 C8 C14 C13 -1(2) . .
Pd1 C8 C14 C13 73.7(16) . .
C9 C8 C14 Pd7 -99.1(14) . .
Pd1 C8 C14 Pd7 -24.3(8) . .
C21 C15 C16 C17 -2(3) . .
Pd2 C15 C16 C17 102.2(16) . .
C21 C15 C16 Pd2 -104.0(15) . .
C15 C16 C17 C18 -2(3) . .
Pd2 C16 C17 C18 82.6(18) . .
C15 C16 C17 Pd6 -92.1(17) . .
Pd2 C16 C17 Pd6 -7.8(12) . .
C16 C17 C18 C19 1(3) . .
Pd6 C17 C18 C19 102.5(17) . .
C16 C17 C18 Pd6 -101.9(17) . .
C16 C17 C18 Pd4 -63(2) . 5_665
Pd6 C17 C18 Pd4 38.8(10) . 5_665
C17 C18 C19 C20 4(3) . .
Pd6 C18 C19 C20 80(2) . .
Pd4 C18 C19 C20 100.3(18) 5_665 .
C17 C18 C19 Pd4 -96.5(17) . 5_665
Pd6 C18 C19 Pd4 -20.1(13) . 5_665
C18 C19 C20 C21 -5(3) . .
Pd4 C19 C20 C21 95.4(18) 5_665 .
C18 C19 C20 Pd7 -78(2) . 5_665
Pd4 C19 C20 Pd7 21.7(12) 5_665 5_665
C18 C19 C20 Pd4 -100.0(18) . 5_665
C19 C20 C21 C15 0(3) . .
Pd7 C20 C21 C15 98.3(15) 5_665 .
Pd4 C20 C21 C15 63(2) 5_665 .
C19 C20 C21 Pd7 -98.3(18) . 5_665
Pd4 C20 C21 Pd7 -35.1(10) 5_665 5_665
C16 C15 C21 C20 4(3) . .
Pd2 C15 C21 C20 -76.9(19) . .
C16 C15 C21 Pd7 93.9(16) . 5_665
Pd2 C15 C21 Pd7 13.2(12) . 5_665
C27 C22 C23 C24 2.1(15) . .
B1 C22 C23 C24 176.9(10) . .
C22 C23 C24 C25 0.6(16) . .
C22 C23 C24 C28 -177.6(10) . .
C23 C24 C25 C26 -2.8(16) . .
C28 C24 C25 C26 175.4(11) . .
C24 C25 C26 C27 2.4(17) . .
C24 C25 C26 C29 -177.7(11) . .
C25 C26 C27 C22 0.3(18) . .
C29 C26 C27 C22 -179.6(11) . .
C23 C22 C27 C26 -2.5(16) . .
B1 C22 C27 C26 -177.6(10) . .
C25 C24 C28 F3 14.2(16) . .
C23 C24 C28 F3 -167.6(10) . .
C25 C24 C28 F2 -107.0(12) . .
C23 C24 C28 F2 71.2(14) . .
C25 C24 C28 F1 135.7(11) . .
C23 C24 C28 F1 -46.1(14) . .
C27 C26 C29 F4 -12(2) . .
C25 C26 C29 F4 168.3(16) . .
C27 C26 C29 F5 112.1(16) . .
C25 C26 C29 F5 -67.9(17) . .
C27 C26 C29 F6 -129.6(13) . .
C25 C26 C29 F6 50.5(17) . .
C35 C30 C31 C32 -4.1(16) . .
B1 C30 C31 C32 178.4(10) . .
C30 C31 C32 C33 2.6(18) . .
C30 C31 C32 C36 -174.2(11) . .
C31 C32 C33 C34 0.4(18) . .
C36 C32 C33 C34 177.1(12) . .
C32 C33 C34 C35 -1.7(18) . .
C32 C33 C34 C37 -176.5(11) . .
C33 C34 C35 C30 0.0(17) . .
C37 C34 C35 C30 174.9(11) . .
C31 C30 C35 C34 2.7(15) . .
B1 C30 C35 C34 -179.8(10) . .
C31 C32 C36 F7 -9.0(18) . .
C33 C32 C36 F7 174.2(12) . .
C31 C32 C36 F9 111.7(13) . .
C33 C32 C36 F9 -65.0(16) . .
C31 C32 C36 F8 -129.9(12) . .
C33 C32 C36 F8 53.3(17) . .
C33 C34 C37 F12 176.0(13) . .
C35 C34 C37 F12 1.1(19) . .
C33 C34 C37 F11 -59.9(16) . .
C35 C34 C37 F11 125.2(13) . .
C33 C34 C37 F10 56.8(17) . .
C35 C34 C37 F10 -118.2(13) . .
C43 C38 C39 C40 -1.0(16) . .
B1 C38 C39 C40 170.2(10) . .
C38 C39 C40 C41 0.9(17) . .
C38 C39 C40 C44 -179.3(11) . .
C39 C40 C41 C42 -0.2(17) . .
C44 C40 C41 C42 180.0(11) . .
C40 C41 C42 C43 -0.2(17) . .
C40 C41 C42 C45 179.2(10) . .
C41 C42 C43 C38 0.1(17) . .
C45 C42 C43 C38 -179.3(10) . .
C39 C38 C43 C42 0.5(15) . .
B1 C38 C43 C42 -170.7(10) . .
C41 C40 C44 F17 88.1(14) . .
C39 C40 C44 F17 -91.6(14) . .
C41 C40 C44 F18 -152.3(11) . .
C39 C40 C44 F18 27.9(16) . .
C41 C40 C44 F16 -32.0(16) . .
C39 C40 C44 F16 148.2(11) . .
C41 C42 C45 F15 -85.5(13) . .
C43 C42 C45 F15 93.9(13) . .
C41 C42 C45 F14 34.4(15) . .
C43 C42 C45 F14 -146.2(10) . .
C41 C42 C45 F13 155.1(10) . .
C43 C42 C45 F13 -25.5(15) . .
C51 C46 C47 C48 1.7(16) . .
B1 C46 C47 C48 176.0(10) . .
C46 C47 C48 C49 -1.9(18) . .
C46 C47 C48 C52 179.3(11) . .
C47 C48 C49 C50 0.5(18) . .
C52 C48 C49 C50 179.3(12) . .
C48 C49 C50 C51 1.0(17) . .
C48 C49 C50 C53 -178.0(11) . .
C47 C46 C51 C50 -0.2(15) . .
B1 C46 C51 C50 -174.1(10) . .
C49 C50 C51 C46 -1.1(17) . .
C53 C50 C51 C46 177.9(11) . .
C47 C48 C52 F20 -91.5(18) . .
C49 C48 C52 F20 89.7(17) . .
C47 C48 C52 F19 143.1(12) . .
C49 C48 C52 F19 -35.7(19) . .
C47 C48 C52 F21 28.0(18) . .
C49 C48 C52 F21 -150.8(13) . .
C51 C50 C53 F22 154.1(12) . .
C49 C50 C53 F22 -27.0(18) . .
C51 C50 C53 F24 -84.0(15) . .
C49 C50 C53 F24 95.0(14) . .
C51 C50 C53 F23 34.6(17) . .
C49 C50 C53 F23 -146.4(11) . .
C35 C30 B1 C38 -89.5(11) . .
C31 C30 B1 C38 87.8(11) . .
C35 C30 B1 C46 34.5(14) . .
C31 C30 B1 C46 -148.2(10) . .
C35 C30 B1 C22 148.4(10) . .
C31 C30 B1 C22 -34.3(13) . .
C39 C38 B1 C30 -86.8(11) . .
C43 C38 B1 C30 83.9(12) . .
C39 C38 B1 C46 150.9(10) . .
C43 C38 B1 C46 -38.4(14) . .
C39 C38 B1 C22 33.6(14) . .
C43 C38 B1 C22 -155.7(10) . .
C51 C46 B1 C30 -149.1(10) . .
C47 C46 B1 C30 37.2(13) . .
C51 C46 B1 C38 -30.2(14) . .
C47 C46 B1 C38 156.1(10) . .
C51 C46 B1 C22 92.6(12) . .
C47 C46 B1 C22 -81.1(11) . .
C23 C22 B1 C30 150.6(10) . .
C27 C22 B1 C30 -34.8(12) . .
C23 C22 B1 C38 33.1(14) . .
C27 C22 B1 C38 -152.3(9) . .
C23 C22 B1 C46 -90.5(12) . .
C27 C22 B1 C46 84.1(11) . .

loop_
_platon_squeeze_void_nr
_platon_squeeze_void_average_x
_platon_squeeze_void_average_y
_platon_squeeze_void_average_z
_platon_squeeze_void_volume
_platon_squeeze_void_count_electrons
_platon_squeeze_void_content
1 0.130 -0.004 0.242 9 -1 ' '
2 0.130 0.004 0.742 9 -1 ' '
3 0.500 0.000 0.500 145 48 ' '
4 0.500 0.000 1.000 145 48 ' '
5 0.870 -0.004 0.258 9 -1 ' '
6 0.870 0.004 0.758 9 -1 ' '
7 0.000 0.500 0.000 145 48 ' '
8 1.000 0.500 0.500 145 48 ' '
9 0.370 0.496 0.258 9 -1 ' '
10 0.630 0.496 0.242 9 -1 ' '
11 0.370 0.504 0.758 9 -1 ' '
12 0.630 0.504 0.742 9 -1 ' '
